data_2207957
loop_
_publ_author_name
'Jiang-Bo She'
'Guo-Fang Zhang'
'Yin-Li Dou'
'Xue-Zhong Fan'
'Ji-Zhen Li'

_publ_section_title
;
 1,6-Bis(1-methyl-1<i>H</i>-tetrazol-5-ylsulfanyl)hexane
;
_journal_coeditor_code AT6064
_journal_issue 2
_journal_name_full 'Acta Crystallographica Section E'
_journal_page_first o402
_journal_page_last o404
_journal_paper_doi 10.1107/S1600536805042418
_journal_volume 62
_journal_year 2006
_chemical_formula_iupac 'C10 H18 N8 S2'
_chemical_formula_moiety 'C10 H18 N8 S2'
_chemical_formula_sum 'C10 H18 N8 S2'
_chemical_formula_weight 314.44
_chemical_name_systematic
;
1,6-Bis(1-methyl-1H-tetrazol-5-ylsulfanyl)hexane
;
_space_group_IT_number 15
_symmetry_cell_setting monoclinic
_symmetry_space_group_name_Hall '-C 2yc'
_symmetry_space_group_name_H-M 'C 1 2/c 1'
_atom_sites_solution_hydrogens geom
_atom_sites_solution_primary direct
_atom_sites_solution_secondary difmap
_audit_creation_method SHELXL97
_cell_angle_alpha 90.00
_cell_angle_beta 118.286(5)
_cell_angle_gamma 90.00
_cell_formula_units_Z 4
_cell_length_a 18.485(8)
_cell_length_b 9.818(4)
_cell_length_c 9.632(4)
_cell_measurement_reflns_used 1851
_cell_measurement_temperature 293(2)
_cell_measurement_theta_max 26.571
_cell_measurement_theta_min 2.423
_cell_volume 1539.3(11)
_computing_cell_refinement 'SAINT (Bruker, 1998)'
_computing_data_collection 'SMART (Bruker, 1998)'
_computing_data_reduction SAINT
_computing_molecular_graphics 'SHELXTL (Sheldrick, 1997b)'
_computing_publication_material SHELXTL
_computing_structure_refinement 'SHELXL97 (Sheldrick, 1997a)'
_computing_structure_solution 'SHELXS97 (Sheldrick, 1997a)'
_diffrn_ambient_temperature 293(2)
_diffrn_measured_fraction_theta_full 0.997
_diffrn_measured_fraction_theta_max 0.997
_diffrn_measurement_device_type 'Bruker SMART area-detector'
_diffrn_measurement_method '\f and \w'
_diffrn_radiation_monochromator graphite
_diffrn_radiation_source 'fine-focus sealed tube'
_diffrn_radiation_type MoK\a
_diffrn_radiation_wavelength 0.71073
_diffrn_reflns_av_R_equivalents 0.0325
_diffrn_reflns_av_sigmaI/netI 0.0308
_diffrn_reflns_limit_h_max 21
_diffrn_reflns_limit_h_min -21
_diffrn_reflns_limit_k_max 11
_diffrn_reflns_limit_k_min -11
_diffrn_reflns_limit_l_max 11
_diffrn_reflns_limit_l_min -11
_diffrn_reflns_number 3923
_diffrn_reflns_theta_full 25.01
_diffrn_reflns_theta_max 25.01
_diffrn_reflns_theta_min 2.42
_diffrn_standards_number 0
_exptl_absorpt_coefficient_mu 0.350
_exptl_absorpt_correction_T_max 0.8698
_exptl_absorpt_correction_T_min 0.8362
_exptl_absorpt_correction_type multi-scan
_exptl_absorpt_process_details '(SADABS; Sheldrick, 1996)'
_exptl_crystal_colour colourless
_exptl_crystal_density_diffrn 1.357
_exptl_crystal_density_method 'not measured'
_exptl_crystal_description block
_exptl_crystal_F_000 664
_exptl_crystal_size_max 0.53
_exptl_crystal_size_mid 0.46
_exptl_crystal_size_min 0.41
_refine_diff_density_max 0.212
_refine_diff_density_min -0.306
_refine_ls_extinction_method none
_refine_ls_goodness_of_fit_ref 0.999
_refine_ls_hydrogen_treatment refall
_refine_ls_matrix_type full
_refine_ls_number_parameters 127
_refine_ls_number_reflns 1357
_refine_ls_number_restraints 0
_refine_ls_restrained_S_all 0.999
_refine_ls_R_factor_all 0.0530
_refine_ls_R_factor_gt 0.0411
_refine_ls_shift/su_max 0.000
_refine_ls_shift/su_mean 0.000
_refine_ls_structure_factor_coef Fsqd
_refine_ls_weighting_details 'calc w = 1/[\s^2^(Fo^2^)+(0.0736P)^2^+0.7751P] where P=(Fo^2^+2Fc^2^)/3'
_refine_ls_weighting_scheme calc
_refine_ls_wR_factor_gt 0.1054
_refine_ls_wR_factor_ref 0.1185
_reflns_number_gt 1077
_reflns_number_total 1357
_reflns_threshold_expression I>2\s(I)
_cod_data_source_file at6064.cif
_cod_data_source_block I
_cod_depositor_comments
;
The following automatic conversions were performed:
'_symmetry_cell_setting' value 'Monoclinic' changed to 'monoclinic'
according to '/home/saulius/struct/CIF-dictionaries/cif_core.dic'
dictionary named 'cif_core.dic' version 2.4.1 from 2010-06-29.

Automatic conversion script
Id: cif_fix_enum 1527 2010-12-29 10:47:43Z saulius 

The following automatic conversions were performed:

'_symmetry_cell_setting' value 'Monoclinic' changed to 'monoclinic'
according to /home/saulius/struct/CIF-dictionaries/cif_core.dic
dictionary named 'cif_core.dic' version 2.4.1 from 2010-06-29.

Automatic conversion script
Id: cif_fix_values 1715 2011-07-08 13:25:40Z adriana 
;
_cod_original_cell_volume 1539.2(11)
_cod_original_sg_symbol_H-M 'C 2/c'
_cod_database_code 2207957
_cod_database_fobs_code 2207957

loop_
_symmetry_equiv_pos_as_xyz
'x, y, z'
'-x, y, -z+1/2'
'x+1/2, y+1/2, z'
'-x+1/2, y+1/2, -z+1/2'
'-x, -y, -z'
'x, -y, z-1/2'
'-x+1/2, -y+1/2, -z'
'x+1/2, -y+1/2, z-1/2'

loop_
_atom_site_label
_atom_site_fract_x
_atom_site_fract_y
_atom_site_fract_z
_atom_site_U_iso_or_equiv
_atom_site_adp_type
_atom_site_calc_flag
_atom_site_occupancy
_atom_site_type_symbol
N1 0.25181(11) 0.08183(18) 0.4119(2) 0.0451(5) Uani d 1 N
N2 0.32461(12) 0.1390(2) 0.4448(3) 0.0596(5) Uani d 1 N
N3 0.30754(13) 0.2401(2) 0.3489(3) 0.0603(6) Uani d 1 N
N4 0.22533(12) 0.25164(19) 0.2525(2) 0.0512(5) Uani d 1 N
S1 0.08958(3) 0.10880(7) 0.21874(7) 0.0571(3) Uani d 1 S
C1 0.19225(12) 0.1513(2) 0.2946(2) 0.0400(5) Uani d 1 C
C2 0.04225(17) 0.2532(3) 0.0902(3) 0.0562(6) Uani d 1 C
C3 0.04237(16) 0.2444(2) -0.0672(3) 0.0523(6) Uani d 1 C
C4 -0.00054(15) 0.3659(3) -0.1716(3) 0.0518(6) Uani d 1 C
C5 0.2464(2) -0.0344(3) 0.5012(4) 0.0623(7) Uani d 1 C
H1 -0.011(2) 0.261(3) 0.080(3) 0.072(8) Uiso d 1 H
H2 0.0708(17) 0.334(3) 0.149(3) 0.072(8) Uiso d 1 H
H3 0.0166(16) 0.159(3) -0.123(3) 0.067(7) Uiso d 1 H
H4 0.0958(19) 0.237(3) -0.049(3) 0.072(8) Uiso d 1 H
H5 -0.0585(19) 0.366(3) -0.192(3) 0.064(7) Uiso d 1 H
H6 0.0266(19) 0.450(3) -0.107(3) 0.076(8) Uiso d 1 H
H7 0.207(2) -0.012(3) 0.539(4) 0.093(10) Uiso d 1 H
H8 0.295(3) -0.041(5) 0.588(6) 0.139(17) Uiso d 1 H
H9 0.228(2) -0.113(4) 0.436(5) 0.110(13) Uiso d 1 H

loop_
_atom_site_aniso_label
_atom_site_aniso_U_11
_atom_site_aniso_U_22
_atom_site_aniso_U_33
_atom_site_aniso_U_12
_atom_site_aniso_U_13
_atom_site_aniso_U_23
N1 0.0406(10) 0.0515(11) 0.0424(10) 0.0019(8) 0.0192(8) 0.0000(8)
N2 0.0377(11) 0.0768(14) 0.0594(12) -0.0005(10) 0.0190(9) -0.0027(11)
N3 0.0488(12) 0.0736(14) 0.0615(13) -0.0144(10) 0.0286(11) -0.0069(11)
N4 0.0491(12) 0.0571(12) 0.0481(11) -0.0086(8) 0.0237(10) 0.0005(8)
S1 0.0390(4) 0.0670(5) 0.0574(4) -0.0057(3) 0.0164(3) 0.0115(3)
C1 0.0413(12) 0.0455(11) 0.0348(10) -0.0007(9) 0.0193(9) -0.0023(8)
C2 0.0416(14) 0.0699(17) 0.0520(14) 0.0118(12) 0.0181(11) 0.0060(12)
C3 0.0488(15) 0.0523(14) 0.0491(14) 0.0037(11) 0.0177(11) -0.0022(10)
C4 0.0446(14) 0.0532(14) 0.0530(13) 0.0050(10) 0.0193(11) -0.0001(11)
C5 0.0706(18) 0.0536(15) 0.0614(17) 0.0097(13) 0.0302(15) 0.0133(13)

loop_
_atom_type_symbol
_atom_type_description
_atom_type_scat_dispersion_real
_atom_type_scat_dispersion_imag
_atom_type_scat_source
C C 0.0033 0.0016 'International Tables Vol C Tables 4.2.6.8 and 6.1.1.4'
H H 0.0000 0.0000 'International Tables Vol C Tables 4.2.6.8 and 6.1.1.4'
N N 0.0061 0.0033 'International Tables Vol C Tables 4.2.6.8 and 6.1.1.4'
S S 0.1246 0.1234 'International Tables Vol C Tables 4.2.6.8 and 6.1.1.4'

loop_
_geom_angle_atom_site_label_1
_geom_angle_atom_site_label_2
_geom_angle_atom_site_label_3
_geom_angle_site_symmetry_1
_geom_angle_site_symmetry_3
_geom_angle
_geom_angle_publ_flag
C1 N1 N2 . . 108.55(19) yes
C1 N1 C5 . . 129.7(2) yes
N2 N1 C5 . . 121.7(2) yes
N3 N2 N1 . . 105.87(19) yes
N2 N3 N4 . . 111.62(18) yes
C1 N4 N3 . . 104.98(18) yes
C1 S1 C2 . . 100.25(12) yes
N4 C1 N1 . . 108.98(19) yes
N4 C1 S1 . . 128.66(17) yes
N1 C1 S1 . . 122.36(16) yes
C3 C2 S1 . . 114.11(18) yes
C3 C2 H1 . . 113.0(18) ?
S1 C2 H1 . . 106.2(16) ?
C3 C2 H2 . . 111.5(17) ?
S1 C2 H2 . . 106.9(17) ?
H1 C2 H2 . . 104(2) ?
C4 C3 C2 . . 111.6(2) yes
C4 C3 H3 . . 110.1(16) ?
C2 C3 H3 . . 111.0(15) ?
C4 C3 H4 . . 111.1(17) ?
C2 C3 H4 . . 109.1(18) ?
H3 C3 H4 . . 104(2) ?
C3 C4 C4 . 2_554 114.15(17) ?
C3 C4 H5 . . 107.9(15) ?
C4 C4 H5 2_554 . 109.0(15) ?
C3 C4 H6 . . 106.5(17) ?
C4 C4 H6 2_554 . 111.9(17) ?
H5 C4 H6 . . 107(2) ?
N1 C5 H7 . . 108.4(18) ?
N1 C5 H8 . . 107(3) ?
H7 C5 H8 . . 105(3) ?
N1 C5 H9 . . 110(2) ?
H7 C5 H9 . . 110(3) ?
H8 C5 H9 . . 116(4) ?

loop_
_geom_bond_atom_site_label_1
_geom_bond_atom_site_label_2
_geom_bond_site_symmetry_2
_geom_bond_distance
_geom_bond_publ_flag
N1 C1 . 1.332(3) yes
N1 N2 . 1.350(3) yes
N1 C5 . 1.461(3) yes
N2 N3 . 1.289(3) yes
N3 N4 . 1.359(3) yes
N4 C1 . 1.321(3) yes
S1 C1 . 1.731(2) yes
S1 C2 . 1.811(3) yes
C2 C3 . 1.520(4) yes
C2 H1 . 0.95(3) ?
C2 H2 . 0.97(3) ?
C3 C4 . 1.519(3) yes
C3 H3 . 0.99(3) ?
C3 H4 . 0.92(3) ?
C4 C4 2_554 1.520(5) ?
C4 H5 . 0.99(3) ?
C4 H6 . 1.01(3) ?
C5 H7 . 0.98(4) ?
C5 H8 . 0.90(5) ?
C5 H9 . 0.95(4) ?
